data_9012311
loop_
_publ_author_name
'Donohue, J.'
'Caron, A.'
'Goldish, E.'

_publ_section_title
;
 The crystal and molecular structure of S6 (sulfur-6)
 Locality: synthetic
;
_journal_name_full 'Journal of the American Chemical Society'
_journal_page_first 3748
_journal_page_last 3751
_journal_paper_doi 10.1021/ja01479a003
_journal_volume 83
_journal_year 1961
_chemical_formula_sum S6
_chemical_name_common Sulfur
_chemical_name_mineral Sulfur
_space_group_IT_number 148
_symmetry_space_group_name_Hall '-R 3'
_symmetry_space_group_name_H-M 'R -3 :H'
_cell_angle_alpha 90
_cell_angle_beta 90
_cell_angle_gamma 120
_cell_length_a 10.818
_cell_length_b 10.818
_cell_length_c 4.280
_cell_formula_units_Z 3
_cell_volume 433.779
_exptl_crystal_density_diffrn 2.210
_cod_original_sg_symbol_H-M 'R -3'
_cod_database_code 9012311

loop_
_symmetry_equiv_pos_as_xyz
x,y,z
2/3+x,1/3+y,1/3+z
1/3+x,2/3+y,2/3+z
y,-x+y,-z
2/3+y,1/3-x+y,1/3-z
1/3+y,2/3-x+y,2/3-z
-x+y,-x,z
2/3-x+y,1/3-x,1/3+z
1/3-x+y,2/3-x,2/3+z
-x,-y,-z
2/3-x,1/3-y,1/3-z
1/3-x,2/3-y,2/3-z
-y,x-y,z
2/3-y,1/3+x-y,1/3+z
1/3-y,2/3+x-y,2/3+z
x-y,x,-z
2/3+x-y,1/3+x,1/3-z
1/3+x-y,2/3+x,2/3-z

loop_
_atom_site_label
_atom_site_fract_x
_atom_site_fract_y
_atom_site_fract_z
_atom_site_U_iso_or_equiv
S 0.14540 0.18820 0.10550 -0.01127

loop_
_cod_related_entry_id
_cod_related_entry_database
_cod_related_entry_code
1 ChemSpider 123119
2 AMCSD 0014103
3 AMCSD 0011256

_database_code_amcsd 0014103

loop_
_citation_author_citation_id
_citation_author_name
2 'Wyckoff, R. W. G.'

loop_
_citation_id
_citation_coordinate_linkage
_citation_title
_citation_country
_citation_page_first
_citation_page_last
_citation_year
_citation_journal_abbrev
_citation_journal_volume
_citation_journal_issue
_citation_journal_id_ASTM
_citation_journal_id_ISSN
_citation_book_title
_citation_book_publisher
_citation_book_publisher_city
_citation_book_id_ISBN
_citation_special_details
2 yes
;Crystal Structures
;
US 7 83 1963 'Crystal Structures' 1 . . . . 'Interscience Publishers' 'New York, London, Sydney' .
;The Wyckoff, R. W. G. book contains republication of the atomic coordinates
of this structure.
;
